data_2013982
loop_
_publ_author_name
'G\"ok\,ce, Ayta\,c G\"urhan'
'T\"urkmen, Hayati'
'Ayg\"un, Muhittin'
'\,Cetinkaya, Bekir'
'Kazak, Canan'

_publ_section_title
<i>trans</i>-[1,3-Bis(2,4-dimethylphenyl)imidazolidin-2-ylidene]dichloro(triphenylphosphine-\k<i>P</i>)palladium(II)
_journal_issue 6
_journal_name_full 'Acta Crystallographica Section C'
_journal_page_first m254
_journal_page_last m255
_journal_paper_doi 10.1107/S0108270104008479
_journal_volume 60
_journal_year 2004
_chemical_formula_iupac '[Pd Cl2 (C19 H22 N2) (C18 H15 P)]'
_chemical_formula_moiety 'C37 H37 Cl2 N2 P Pd'
_chemical_formula_sum 'C37 H37 Cl2 N2 P Pd'
_chemical_formula_weight 717.96
_chemical_name_systematic
;
trans-[1,3-bis(2,4-dimethylphenyl)
imidazolidin-2-ylidene]dichlorotriphenyl
phosphinepalladium(II)
;
_space_group_IT_number 14
_symmetry_cell_setting monoclinic
_symmetry_space_group_name_Hall '-P 2yn'
_symmetry_space_group_name_H-M 'P 1 21/n 1'
_atom_sites_solution_hydrogens geom
_atom_sites_solution_primary direct
_atom_sites_solution_secondary difmap
_audit_creation_method SHELXL-97
_cell_angle_alpha 90.00
_cell_angle_beta 105.446(3)
_cell_angle_gamma 90.00
_cell_formula_units_Z 4
_cell_length_a 13.9423(6)
_cell_length_b 14.7120(8)
_cell_length_c 17.2894(7)
_cell_measurement_reflns_used 26499
_cell_measurement_temperature 293(2)
_cell_measurement_theta_max 29.23
_cell_measurement_theta_min 1.85
_cell_volume 3418.3(3)
_computing_cell_refinement X-AREA
_computing_data_collection 'X-AREA (Stoe & Cie, 2002)'
_computing_data_reduction 'X-RED32 (Stoe & Cie, 2002)'
_computing_molecular_graphics 'ORTEPIII (Burnett & Johnson, 1996)'
_computing_publication_material SHELXL97
_computing_structure_refinement 'SHELXL97 (Sheldrick, 1997)'
_computing_structure_solution 'SHELXS97 (Sheldrick, 1997)'
_diffrn_ambient_temperature 293(2)
_diffrn_detector_area_resol_mean 6.67
_diffrn_measured_fraction_theta_full 0.986
_diffrn_measured_fraction_theta_max 0.967
_diffrn_measurement_device_type 'STOE IPDS-II'
_diffrn_measurement_method '\f or \w?'
_diffrn_radiation_monochromator graphite
_diffrn_radiation_source 'fine-focus sealed tube'
_diffrn_radiation_type MoK\a
_diffrn_radiation_wavelength 0.71073
_diffrn_reflns_av_R_equivalents 0.1246
_diffrn_reflns_av_sigmaI/netI 0.1175
_diffrn_reflns_limit_h_max 17
_diffrn_reflns_limit_h_min -19
_diffrn_reflns_limit_k_max 20
_diffrn_reflns_limit_k_min -20
_diffrn_reflns_limit_l_max 23
_diffrn_reflns_limit_l_min -22
_diffrn_reflns_number 34434
_diffrn_reflns_theta_full 25.00
_diffrn_reflns_theta_max 29.79
_diffrn_reflns_theta_min 1.85
_diffrn_standards_decay_% <2
_diffrn_standards_number 0
_exptl_absorpt_coefficient_mu 0.774
_exptl_absorpt_correction_T_max 0.933
_exptl_absorpt_correction_T_min 0.823
_exptl_absorpt_correction_type integration
_exptl_absorpt_process_details '(X-RED32; Stoe & Cie, 2002)'
_exptl_crystal_colour yellow
_exptl_crystal_density_diffrn 1.395
_exptl_crystal_density_method 'not measured'
_exptl_crystal_description plate
_exptl_crystal_F_000 1472
_exptl_crystal_size_max 0.40
_exptl_crystal_size_mid 0.21
_exptl_crystal_size_min 0.09
_refine_diff_density_max 0.784
_refine_diff_density_min -1.025
_refine_ls_extinction_method none
_refine_ls_goodness_of_fit_ref 0.827
_refine_ls_hydrogen_treatment constr
_refine_ls_matrix_type full
_refine_ls_number_parameters 392
_refine_ls_number_reflns 9467
_refine_ls_number_restraints 0
_refine_ls_restrained_S_all 0.827
_refine_ls_R_factor_all 0.1049
_refine_ls_R_factor_gt 0.0456
_refine_ls_shift/su_max 0.001
_refine_ls_shift/su_mean 0.000
_refine_ls_structure_factor_coef Fsqd
_refine_ls_weighting_details 'w=1/[\s^2^(Fo^2^)+(0.0266P)^2^] where P=(Fo^2^+2Fc^2^)/3'
_refine_ls_weighting_scheme calc
_refine_ls_wR_factor_gt 0.0809
_refine_ls_wR_factor_ref 0.0937
_reflns_number_gt 5018
_reflns_number_total 9467
_reflns_threshold_expression I>2\s(I)
_cod_data_source_file fr1470.cif
_cod_data_source_block IV
_cod_original_sg_symbol_H-M 'P 21/n'
_cod_database_code 2013982

loop_
_symmetry_equiv_pos_as_xyz
'x, y, z'
'-x+1/2, y+1/2, -z+1/2'
'-x, -y, -z'
'x-1/2, -y-1/2, z-1/2'

loop_
_atom_site_label
_atom_site_fract_x
_atom_site_fract_y
_atom_site_fract_z
_atom_site_U_iso_or_equiv
_atom_site_adp_type
_atom_site_calc_flag
_atom_site_refinement_flags
_atom_site_occupancy
_atom_site_disorder_assembly
_atom_site_disorder_group
_atom_site_type_symbol
Pd1 0.581501(19) 0.191257(17) 0.819011(17) 0.03280(7) Uani d . 1 . . Pd
Cl1 0.74093(6) 0.24804(6) 0.83377(6) 0.0462(2) Uani d . 1 . . Cl
Cl2 0.42490(7) 0.13202(7) 0.79562(7) 0.0584(3) Uani d . 1 . . Cl
P1 0.54544(6) 0.31550(6) 0.89018(6) 0.0365(2) Uani d . 1 . . P
N1 0.5957(2) 0.06525(18) 0.68530(19) 0.0409(7) Uani d . 1 . . N
N2 0.6425(2) 0.00169(18) 0.80225(19) 0.0411(7) Uani d . 1 . . N
C1 0.6110(2) 0.0790(2) 0.7635(2) 0.0369(8) Uani d . 1 . . C
C2 0.6516(4) -0.0729(2) 0.7478(3) 0.0552(11) Uani d . 1 . . C
H2A 0.6069 -0.1225 0.7508 0.066 Uiso calc R 1 . . H
H2B 0.7193 -0.0957 0.7602 0.066 Uiso calc R 1 . . H
C3 0.6225(3) -0.0279(2) 0.6665(3) 0.0536(11) Uani d . 1 . . C
H3A 0.6776 -0.0273 0.6421 0.064 Uiso calc R 1 . . H
H3B 0.5662 -0.0585 0.6308 0.064 Uiso calc R 1 . . H
C11 0.5698(3) 0.1344(2) 0.6254(2) 0.0375(8) Uani d . 1 . . C
C12 0.6352(3) 0.2054(2) 0.6272(2) 0.0434(9) Uani d . 1 . . C
H12 0.6935 0.2090 0.6686 0.052 Uiso calc R 1 . . H
C13 0.6147(3) 0.2713(3) 0.5680(3) 0.0479(9) Uani d . 1 . . C
H13 0.6594 0.3187 0.5699 0.057 Uiso calc R 1 . . H
C14 0.5286(3) 0.2672(3) 0.5062(2) 0.0474(9) Uani d . 1 . . C
C15 0.4633(3) 0.1974(3) 0.5068(2) 0.0492(9) Uani d . 1 . . C
H15 0.4045 0.1951 0.4659 0.059 Uiso calc R 1 . . H
C16 0.4801(3) 0.1302(2) 0.5650(2) 0.0441(9) Uani d . 1 . . C
C17 0.5084(3) 0.3360(3) 0.4386(3) 0.0680(13) Uani d . 1 . . C
H17A 0.4386 0.3367 0.4119 0.102 Uiso calc R 1 . . H
H17B 0.5452 0.3198 0.4010 0.102 Uiso calc R 1 . . H
H17C 0.5287 0.3953 0.4601 0.102 Uiso calc R 1 . . H
C18 0.4033(3) 0.0586(3) 0.5646(3) 0.0677(13) Uani d . 1 . . C
H18A 0.3972 0.0500 0.6181 0.102 Uiso calc R 1 . . H
H18B 0.4231 0.0025 0.5450 0.102 Uiso calc R 1 . . H
H18C 0.3403 0.0775 0.5303 0.102 Uiso calc R 1 . . H
C21 0.6752(3) -0.0055(2) 0.8881(2) 0.0417(8) Uani d . 1 . . C
C22 0.6166(3) -0.0476(2) 0.9315(2) 0.0463(9) Uani d . 1 . . C
C23 0.6534(3) -0.0498(3) 1.0135(3) 0.0563(11) Uani d . 1 . . C
H23 0.6147 -0.0768 1.0434 0.068 Uiso calc R 1 . . H
C24 0.7446(3) -0.0141(3) 1.0541(3) 0.0545(10) Uani d . 1 . . C
C25 0.8010(3) 0.0275(3) 1.0090(3) 0.0545(10) Uani d . 1 . . C
H25 0.8624 0.0528 1.0345 0.065 Uiso calc R 1 . . H
C26 0.7665(3) 0.0314(2) 0.9272(3) 0.0480(9) Uani d . 1 . . C
H26 0.8050 0.0592 0.8975 0.058 Uiso calc R 1 . . H
C27 0.7818(4) -0.0189(4) 1.1441(3) 0.0824(16) Uani d . 1 . . C
H27A 0.8510 -0.0028 1.1603 0.124 Uiso calc R 1 . . H
H27B 0.7734 -0.0795 1.1617 0.124 Uiso calc R 1 . . H
H27C 0.7447 0.0228 1.1677 0.124 Uiso calc R 1 . . H
C28 0.5170(3) -0.0894(3) 0.8903(3) 0.0700(13) Uani d . 1 . . C
H28A 0.4798 -0.0481 0.8505 0.105 Uiso calc R 1 . . H
H28B 0.4807 -0.1013 0.9293 0.105 Uiso calc R 1 . . H
H28C 0.5272 -0.1453 0.8650 0.105 Uiso calc R 1 . . H
C31 0.5813(3) 0.4219(2) 0.8528(2) 0.0407(8) Uani d . 1 . . C
C32 0.6212(3) 0.4951(2) 0.9006(3) 0.0528(10) Uani d . 1 . . C
H32 0.6343 0.4905 0.9561 0.063 Uiso calc R 1 . . H
C33 0.6417(4) 0.5751(3) 0.8664(4) 0.0708(14) Uani d . 1 . . C
H33 0.6690 0.6238 0.8991 0.085 Uiso calc R 1 . . H
C34 0.6224(4) 0.5835(3) 0.7858(4) 0.0743(15) Uani d . 1 . . C
H34 0.6351 0.6383 0.7636 0.089 Uiso calc R 1 . . H
C35 0.5841(3) 0.5115(3) 0.7365(3) 0.0656(13) Uani d . 1 . . C
H35 0.5719 0.5167 0.6811 0.079 Uiso calc R 1 . . H
C36 0.5639(3) 0.4303(3) 0.7710(3) 0.0557(11) Uani d . 1 . . C
H36 0.5384 0.3812 0.7381 0.067 Uiso calc R 1 . . H
C41 0.6068(3) 0.3086(2) 0.9971(2) 0.0429(8) Uani d . 1 . . C
C42 0.6866(3) 0.2523(3) 1.0238(3) 0.0595(11) Uani d . 1 . . C
H42 0.7096 0.2184 0.9870 0.071 Uiso calc R 1 . . H
C43 0.7342(4) 0.2448(4) 1.1056(3) 0.0783(15) Uani d . 1 . . C
H43 0.7900 0.2080 1.1228 0.094 Uiso calc R 1 . . H
C44 0.6987(4) 0.2914(3) 1.1597(3) 0.0712(13) Uani d . 1 . . C
H44 0.7290 0.2849 1.2143 0.085 Uiso calc R 1 . . H
C45 0.6186(4) 0.3477(3) 1.1344(3) 0.0779(15) Uani d . 1 . . C
H45 0.5945 0.3795 1.1717 0.093 Uiso calc R 1 . . H
C46 0.5734(4) 0.3573(3) 1.0531(3) 0.0668(13) Uani d . 1 . . C
H46 0.5200 0.3970 1.0361 0.080 Uiso calc R 1 . . H
C51 0.4150(3) 0.3344(2) 0.8878(2) 0.0415(9) Uani d . 1 . . C
C52 0.3577(3) 0.4013(3) 0.8428(3) 0.0662(13) Uani d . 1 . . C
H52 0.3857 0.4414 0.8134 0.079 Uiso calc R 1 . . H
C53 0.2569(4) 0.4093(4) 0.8410(4) 0.0862(17) Uani d . 1 . . C
H53 0.2183 0.4547 0.8103 0.103 Uiso calc R 1 . . H
C54 0.2155(4) 0.3513(3) 0.8834(4) 0.0767(15) Uani d . 1 . . C
H54 0.1487 0.3573 0.8822 0.092 Uiso calc R 1 . . H
C55 0.2714(3) 0.2842(3) 0.9280(3) 0.0732(14) Uani d . 1 . . C
H55 0.2427 0.2441 0.9569 0.088 Uiso calc R 1 . . H
C56 0.3707(3) 0.2757(3) 0.9301(3) 0.0641(13) Uani d . 1 . . C
H56 0.4084 0.2297 0.9607 0.077 Uiso calc R 1 . . H

loop_
_atom_site_aniso_label
_atom_site_aniso_U_11
_atom_site_aniso_U_22
_atom_site_aniso_U_33
_atom_site_aniso_U_12
_atom_site_aniso_U_13
_atom_site_aniso_U_23
Pd1 0.03365(12) 0.03134(11) 0.03364(15) 0.00241(12) 0.00936(9) 0.00011(13)
Cl1 0.0380(5) 0.0491(5) 0.0518(6) -0.0045(4) 0.0127(4) -0.0033(4)
Cl2 0.0397(5) 0.0633(6) 0.0740(8) -0.0095(4) 0.0179(5) -0.0132(5)
P1 0.0407(4) 0.0325(4) 0.0379(6) 0.0045(4) 0.0133(4) 0.0012(4)
N1 0.0531(18) 0.0359(14) 0.034(2) 0.0032(13) 0.0115(14) -0.0039(13)
N2 0.0507(18) 0.0349(15) 0.039(2) 0.0041(13) 0.0137(14) 0.0002(13)
C1 0.0341(18) 0.0344(17) 0.040(2) 0.0003(14) 0.0052(15) 0.0016(15)
C2 0.086(3) 0.0371(19) 0.045(3) 0.011(2) 0.023(2) -0.0009(18)
C3 0.068(3) 0.0355(19) 0.059(3) 0.0051(18) 0.019(2) -0.0097(18)
C11 0.0450(19) 0.0398(18) 0.029(2) 0.0063(15) 0.0123(15) -0.0010(14)
C12 0.0427(19) 0.045(2) 0.039(2) -0.0009(16) 0.0059(15) 0.0015(16)
C13 0.045(2) 0.0468(19) 0.053(3) -0.0027(16) 0.0137(18) 0.0025(18)
C14 0.047(2) 0.050(2) 0.046(3) 0.0060(17) 0.0147(18) 0.0094(18)
C15 0.0401(18) 0.059(2) 0.044(2) 0.0033(19) 0.0047(16) 0.001(2)
C16 0.048(2) 0.0445(19) 0.039(3) -0.0034(16) 0.0109(17) -0.0035(17)
C17 0.056(3) 0.076(3) 0.069(4) 0.009(2) 0.011(2) 0.029(2)
C18 0.060(3) 0.071(3) 0.066(3) -0.017(2) 0.006(2) 0.006(2)
C21 0.048(2) 0.0343(17) 0.043(3) 0.0059(15) 0.0117(17) 0.0047(16)
C22 0.052(2) 0.0428(19) 0.044(3) 0.0029(17) 0.0127(18) 0.0105(17)
C23 0.066(3) 0.056(2) 0.050(3) -0.004(2) 0.022(2) 0.015(2)
C24 0.064(3) 0.059(2) 0.038(3) 0.006(2) 0.009(2) 0.0073(19)
C25 0.048(2) 0.063(2) 0.052(3) 0.0009(19) 0.012(2) 0.009(2)
C26 0.047(2) 0.053(2) 0.047(3) 0.0045(17) 0.0180(18) 0.0076(18)
C27 0.084(4) 0.112(4) 0.049(4) -0.012(3) 0.013(3) 0.011(3)
C28 0.071(3) 0.071(3) 0.068(4) -0.021(2) 0.019(2) 0.003(2)
C31 0.0395(19) 0.0394(18) 0.046(3) 0.0060(15) 0.0161(17) 0.0033(17)
C32 0.055(2) 0.046(2) 0.061(3) -0.0004(18) 0.022(2) -0.0016(19)
C33 0.072(3) 0.042(2) 0.104(5) -0.014(2) 0.033(3) -0.001(3)
C34 0.068(3) 0.055(3) 0.105(5) -0.007(2) 0.033(3) 0.026(3)
C35 0.059(3) 0.080(3) 0.059(3) 0.003(2) 0.017(2) 0.030(3)
C36 0.060(3) 0.052(2) 0.056(3) -0.0012(19) 0.017(2) 0.008(2)
C41 0.053(2) 0.0375(16) 0.038(2) 0.0014(18) 0.0114(16) 0.0008(17)
C42 0.061(3) 0.073(3) 0.043(3) 0.015(2) 0.010(2) -0.001(2)
C43 0.072(3) 0.105(4) 0.050(4) 0.025(3) 0.002(2) 0.005(3)
C44 0.082(3) 0.084(3) 0.040(3) -0.008(3) 0.004(2) 0.001(2)
C45 0.102(4) 0.084(3) 0.047(4) 0.005(3) 0.019(3) -0.016(3)
C46 0.078(3) 0.064(3) 0.056(3) 0.021(2) 0.015(2) -0.010(2)
C51 0.050(2) 0.0359(17) 0.043(2) 0.0045(14) 0.0211(17) -0.0043(15)
C52 0.054(3) 0.063(3) 0.088(4) 0.020(2) 0.031(2) 0.024(2)
C53 0.057(3) 0.098(4) 0.109(5) 0.034(3) 0.032(3) 0.036(3)
C54 0.054(3) 0.078(3) 0.111(5) 0.009(2) 0.043(3) -0.003(3)
C55 0.065(3) 0.071(3) 0.098(4) 0.001(2) 0.048(3) 0.009(3)
C56 0.057(3) 0.057(2) 0.087(4) 0.008(2) 0.033(2) 0.021(2)

loop_
_atom_type_symbol
_atom_type_description
_atom_type_scat_dispersion_real
_atom_type_scat_dispersion_imag
_atom_type_scat_source
C C 0.0033 0.0016 'International Tables Vol C Tables 4.2.6.8 and 6.1.1.4'
H H 0.0000 0.0000 'International Tables Vol C Tables 4.2.6.8 and 6.1.1.4'
N N 0.0061 0.0033 'International Tables Vol C Tables 4.2.6.8 and 6.1.1.4'
Cl Cl 0.1484 0.1585 'International Tables Vol C Tables 4.2.6.8 and 6.1.1.4'
P P 0.1023 0.0942 'International Tables Vol C Tables 4.2.6.8 and 6.1.1.4'
Pd Pd -0.9988 1.0072 'International Tables Vol C Tables 4.2.6.8 and 6.1.1.4'

loop_
_geom_angle_atom_site_label_1
_geom_angle_atom_site_label_2
_geom_angle_atom_site_label_3
_geom_angle
_geom_angle_publ_flag
C1 Pd1 Cl2 84.80(10) y
C1 Pd1 Cl1 92.09(10) y
Cl2 Pd1 Cl1 175.94(4) ?
C1 Pd1 P1 176.23(11) ?
Cl2 Pd1 P1 93.57(4) ?
Cl1 Pd1 P1 89.69(3) ?
C31 P1 C41 108.08(18) y
C31 P1 C51 103.16(16) y
C41 P1 C51 103.09(17) y
C31 P1 Pd1 111.71(13) y
C41 P1 Pd1 112.50(12) y
C51 P1 Pd1 117.39(12) y
C1 N1 C11 124.9(3) ?
C1 N1 C3 112.5(3) ?
C11 N1 C3 122.0(3) ?
C1 N2 C21 123.6(3) ?
C1 N2 C2 112.7(3) ?
C21 N2 C2 123.2(3) ?
N1 C1 N2 108.9(3) y
N1 C1 Pd1 128.0(2) y
N2 C1 Pd1 122.9(3) y
N2 C2 C3 102.8(3) ?
N2 C2 H2A 111.2 ?
C3 C2 H2A 111.2 ?
N2 C2 H2B 111.2 ?
C3 C2 H2B 111.2 ?
H2A C2 H2B 109.1 ?
N1 C3 C2 102.9(3) ?
N1 C3 H3A 111.2 ?
C2 C3 H3A 111.2 ?
N1 C3 H3B 111.2 ?
C2 C3 H3B 111.2 ?
H3A C3 H3B 109.1 ?
C12 C11 C16 120.2(3) ?
C12 C11 N1 118.9(3) ?
C16 C11 N1 120.9(3) ?
C13 C12 C11 120.5(3) ?
C13 C12 H12 119.7 ?
C11 C12 H12 119.7 ?
C14 C13 C12 120.6(4) ?
C14 C13 H13 119.7 ?
C12 C13 H13 119.7 ?
C15 C14 C13 117.8(4) ?
C15 C14 C17 121.3(4) ?
C13 C14 C17 120.9(4) ?
C14 C15 C16 123.7(3) ?
C14 C15 H15 118.1 ?
C16 C15 H15 118.1 ?
C15 C16 C11 117.0(3) ?
C15 C16 C18 121.0(3) ?
C11 C16 C18 122.0(4) ?
C14 C17 H17A 109.5 ?
C14 C17 H17B 109.5 ?
H17A C17 H17B 109.5 ?
C14 C17 H17C 109.5 ?
H17A C17 H17C 109.5 ?
H17B C17 H17C 109.5 ?
C16 C18 H18A 109.5 ?
C16 C18 H18B 109.5 ?
H18A C18 H18B 109.5 ?
C16 C18 H18C 109.5 ?
H18A C18 H18C 109.5 ?
H18B C18 H18C 109.5 ?
C26 C21 C22 120.5(4) ?
C26 C21 N2 118.3(3) ?
C22 C21 N2 121.2(3) ?
C23 C22 C21 117.0(4) ?
C23 C22 C28 121.3(4) ?
C21 C22 C28 121.7(4) ?
C22 C23 C24 123.8(4) ?
C22 C23 H23 118.1 ?
C24 C23 H23 118.1 ?
C23 C24 C25 117.6(4) ?
C23 C24 C27 121.6(4) ?
C25 C24 C27 120.7(4) ?
C26 C25 C24 120.2(4) ?
C26 C25 H25 119.9 ?
C24 C25 H25 119.9 ?
C25 C26 C21 120.8(4) ?
C25 C26 H26 119.6 ?
C21 C26 H26 119.6 ?
C24 C27 H27A 109.5 ?
C24 C27 H27B 109.5 ?
H27A C27 H27B 109.5 ?
C24 C27 H27C 109.5 ?
H27A C27 H27C 109.5 ?
H27B C27 H27C 109.5 ?
C22 C28 H28A 109.5 ?
C22 C28 H28B 109.5 ?
H28A C28 H28B 109.5 ?
C22 C28 H28C 109.5 ?
H28A C28 H28C 109.5 ?
H28B C28 H28C 109.5 ?
C36 C31 C32 118.5(4) ?
C36 C31 P1 117.0(3) ?
C32 C31 P1 124.4(3) ?
C31 C32 C33 120.3(5) ?
C31 C32 H32 119.9 ?
C33 C32 H32 119.9 ?
C34 C33 C32 120.8(5) ?
C34 C33 H33 119.6 ?
C32 C33 H33 119.6 ?
C33 C34 C35 120.4(4) ?
C33 C34 H34 119.8 ?
C35 C34 H34 119.8 ?
C34 C35 C36 118.9(5) ?
C34 C35 H35 120.5 ?
C36 C35 H35 120.5 ?
C31 C36 C35 121.1(4) ?
C31 C36 H36 119.5 ?
C35 C36 H36 119.5 ?
C42 C41 C46 118.3(4) ?
C42 C41 P1 119.8(3) ?
C46 C41 P1 121.8(3) ?
C41 C42 C43 121.0(4) ?
C41 C42 H42 119.5 ?
C43 C42 H42 119.5 ?
C44 C43 C42 119.8(5) ?
C44 C43 H43 120.1 ?
C42 C43 H43 120.1 ?
C43 C44 C45 120.1(5) ?
C43 C44 H44 119.9 ?
C45 C44 H44 119.9 ?
C44 C45 C46 120.1(5) ?
C44 C45 H45 120.0 ?
C46 C45 H45 120.0 ?
C41 C46 C45 120.6(4) ?
C41 C46 H46 119.7 ?
C45 C46 H46 119.7 ?
C52 C51 C56 118.4(4) ?
C52 C51 P1 123.1(3) ?
C56 C51 P1 118.4(3) ?
C51 C52 C53 120.0(4) ?
C51 C52 H52 120.0 ?
C53 C52 H52 120.0 ?
C54 C53 C52 120.4(5) ?
C54 C53 H53 119.8 ?
C52 C53 H53 119.8 ?
C53 C54 C55 120.1(4) ?
C53 C54 H54 120.0 ?
C55 C54 H54 120.0 ?
C54 C55 C56 120.0(4) ?
C54 C55 H55 120.0 ?
C56 C55 H55 120.0 ?
C51 C56 C55 121.1(4) ?
C51 C56 H56 119.5 ?
C55 C56 H56 119.5 ?

loop_
_geom_bond_atom_site_label_1
_geom_bond_atom_site_label_2
_geom_bond_site_symmetry_2
_geom_bond_distance
_geom_bond_publ_flag
Pd1 C1 . 2.008(3) ?
Pd1 Cl2 . 2.2847(10) ?
Pd1 Cl1 . 2.3242(9) ?
Pd1 P1 . 2.3318(9) ?
P1 C31 . 1.813(4) y
P1 C41 . 1.822(4) y
P1 C51 . 1.830(4) y
N1 C1 . 1.326(5) ?
N1 C11 . 1.428(4) y
N1 C3 . 1.479(4) ?
N2 C1 . 1.334(4) ?
N2 C21 . 1.437(5) y
N2 C2 . 1.473(5) ?
C2 C3 . 1.508(6) ?
C2 H2A . 0.9700 ?
C2 H2B . 0.9700 ?
C3 H3A . 0.9700 ?
C3 H3B . 0.9700 ?
C11 C12 . 1.383(5) ?
C11 C16 . 1.400(5) ?
C12 C13 . 1.383(5) ?
C12 H12 . 0.9300 ?
C13 C14 . 1.381(5) ?
C13 H13 . 0.9300 ?
C14 C15 . 1.375(5) ?
C14 C17 . 1.514(5) ?
C15 C16 . 1.386(5) ?
C15 H15 . 0.9300 ?
C16 C18 . 1.501(5) ?
C17 H17A . 0.9600 ?
C17 H17B . 0.9600 ?
C17 H17C . 0.9600 ?
C18 H18A . 0.9600 ?
C18 H18B . 0.9600 ?
C18 H18C . 0.9600 ?
C21 C26 . 1.384(5) ?
C21 C22 . 1.392(5) ?
C22 C23 . 1.374(6) ?
C22 C28 . 1.512(6) ?
C23 C24 . 1.383(6) ?
C23 H23 . 0.9300 ?
C24 C25 . 1.388(6) ?
C24 C27 . 1.505(6) ?
C25 C26 . 1.368(6) ?
C25 H25 . 0.9300 ?
C26 H26 . 0.9300 ?
C27 H27A . 0.9600 ?
C27 H27B . 0.9600 ?
C27 H27C . 0.9600 ?
C28 H28A . 0.9600 ?
C28 H28B . 0.9600 ?
C28 H28C . 0.9600 ?
C31 C36 . 1.376(5) ?
C31 C32 . 1.381(5) ?
C32 C33 . 1.382(6) ?
C32 H32 . 0.9300 ?
C33 C34 . 1.353(7) ?
C33 H33 . 0.9300 ?
C34 C35 . 1.376(7) ?
C34 H34 . 0.9300 ?
C35 C36 . 1.396(6) ?
C35 H35 . 0.9300 ?
C36 H36 . 0.9300 ?
C41 C42 . 1.364(5) ?
C41 C46 . 1.382(6) ?
C42 C43 . 1.397(6) ?
C42 H42 . 0.9300 ?
C43 C44 . 1.355(7) ?
C43 H43 . 0.9300 ?
C44 C45 . 1.366(7) ?
C44 H44 . 0.9300 ?
C45 C46 . 1.385(7) ?
C45 H45 . 0.9300 ?
C46 H46 . 0.9300 ?
C51 C52 . 1.372(5) ?
C51 C56 . 1.379(5) ?
C52 C53 . 1.402(6) ?
C52 H52 . 0.9300 ?
C53 C54 . 1.351(7) ?
C53 H53 . 0.9300 ?
C54 C55 . 1.363(7) ?
C54 H54 . 0.9300 ?
C55 C56 . 1.381(6) ?
C55 H55 . 0.9300 ?
C56 H56 . 0.9300 ?

loop_
_geom_torsion_atom_site_label_1
_geom_torsion_atom_site_label_2
_geom_torsion_atom_site_label_3
_geom_torsion_atom_site_label_4
_geom_torsion
Cl2 Pd1 P1 C31 -129.05(14)
Cl1 Pd1 P1 C31 48.52(13)
Cl2 Pd1 P1 C41 109.18(13)
Cl1 Pd1 P1 C41 -73.25(13)
Cl2 Pd1 P1 C51 -10.21(14)
Cl1 Pd1 P1 C51 167.36(14)
C11 N1 C1 N2 -174.5(3)
C3 N1 C1 N2 -2.7(4)
C11 N1 C1 Pd1 11.0(5)
C3 N1 C1 Pd1 -177.3(3)
C21 N2 C1 N1 173.8(3)
C2 N2 C1 N1 0.7(4)
C21 N2 C1 Pd1 -11.3(5)
C2 N2 C1 Pd1 175.6(3)
Cl2 Pd1 C1 N1 84.9(3)
Cl1 Pd1 C1 N1 -92.4(3)
Cl2 Pd1 C1 N2 -88.9(3)
Cl1 Pd1 C1 N2 93.7(3)
C1 N2 C2 C3 1.4(4)
C21 N2 C2 C3 -171.7(3)
C1 N1 C3 C2 3.5(4)
C11 N1 C3 C2 175.5(3)
N2 C2 C3 N1 -2.7(4)
C1 N1 C11 C12 61.6(5)
C3 N1 C11 C12 -109.4(4)
C1 N1 C11 C16 -119.0(4)
C3 N1 C11 C16 70.0(5)
C16 C11 C12 C13 -2.4(5)
N1 C11 C12 C13 177.0(3)
C11 C12 C13 C14 0.1(6)
C12 C13 C14 C15 1.7(6)
C12 C13 C14 C17 -176.5(4)
C13 C14 C15 C16 -1.3(6)
C17 C14 C15 C16 176.9(4)
C14 C15 C16 C11 -0.9(6)
C14 C15 C16 C18 176.8(4)
C12 C11 C16 C15 2.7(5)
N1 C11 C16 C15 -176.6(3)
C12 C11 C16 C18 -174.9(4)
N1 C11 C16 C18 5.8(6)
C1 N2 C21 C26 -73.0(4)
C2 N2 C21 C26 99.3(4)
C1 N2 C21 C22 106.4(4)
C2 N2 C21 C22 -81.2(5)
C26 C21 C22 C23 0.6(5)
N2 C21 C22 C23 -178.9(3)
C26 C21 C22 C28 -179.3(4)
N2 C21 C22 C28 1.2(5)
C21 C22 C23 C24 -1.0(6)
C28 C22 C23 C24 178.8(4)
C22 C23 C24 C25 1.1(6)
C22 C23 C24 C27 -179.5(4)
C23 C24 C25 C26 -0.7(6)
C27 C24 C25 C26 179.9(4)
C24 C25 C26 C21 0.2(6)
C22 C21 C26 C25 -0.2(6)
N2 C21 C26 C25 179.3(3)
C41 P1 C31 C36 164.0(3)
C51 P1 C31 C36 -87.3(3)
Pd1 P1 C31 C36 39.7(3)
C41 P1 C31 C32 -18.3(4)
C51 P1 C31 C32 90.4(3)
Pd1 P1 C31 C32 -142.6(3)
C36 C31 C32 C33 0.9(6)
P1 C31 C32 C33 -176.8(3)
C31 C32 C33 C34 0.5(7)
C32 C33 C34 C35 -1.5(7)
C33 C34 C35 C36 1.1(7)
C32 C31 C36 C35 -1.3(6)
P1 C31 C36 C35 176.5(3)
C34 C35 C36 C31 0.3(7)
C31 P1 C41 C42 -105.0(3)
C51 P1 C41 C42 146.3(3)
Pd1 P1 C41 C42 18.8(4)
C31 P1 C41 C46 76.7(4)
C51 P1 C41 C46 -32.0(4)
Pd1 P1 C41 C46 -159.5(3)
C46 C41 C42 C43 -0.8(7)
P1 C41 C42 C43 -179.2(4)
C41 C42 C43 C44 2.5(8)
C42 C43 C44 C45 -2.1(8)
C43 C44 C45 C46 0.0(8)
C42 C41 C46 C45 -1.3(7)
P1 C41 C46 C45 177.0(4)
C44 C45 C46 C41 1.7(8)
C31 P1 C51 C52 18.8(4)
C41 P1 C51 C52 131.2(4)
Pd1 P1 C51 C52 -104.5(4)
C31 P1 C51 C56 -164.6(3)
C41 P1 C51 C56 -52.1(4)
Pd1 P1 C51 C56 72.1(4)
C56 C51 C52 C53 0.4(7)
P1 C51 C52 C53 177.1(4)
C51 C52 C53 C54 0.0(9)
C52 C53 C54 C55 -0.5(9)
C53 C54 C55 C56 0.4(9)
C52 C51 C56 C55 -0.5(7)
P1 C51 C56 C55 -177.3(4)
C54 C55 C56 C51 0.1(8)
